data_7006325
loop_
_publ_author_name
'M\"uller, Christian'
'Pidko, Evgeny A.'
'Totev, Daniel'
'Lutz, Martin'
'Spek, Anthony L.'
'van Santen, Rutger A.'
'Vogt, Dieter'

_publ_section_title
;
 Atropisomeric phosphinines: design and synthesis.
;
_journal_issue 46
_journal_name_full 'Dalton transactions (Cambridge, England : 2003)'
_journal_page_first 5372
_journal_page_last 5375
_journal_paper_doi 10.1039/b715197g
_journal_year 2007
_chemical_formula_moiety 'C26 H23 O2, Br'
_chemical_formula_sum 'C26 H23 Br O2'
_chemical_formula_weight 447.35
_chemical_name_systematic
;
?
;
_space_group_IT_number 14
_symmetry_cell_setting monoclinic
_symmetry_space_group_name_Hall '-P 2ybc'
_symmetry_space_group_name_H-M 'P 1 21/c 1'
_atom_sites_solution_hydrogens difmap
_atom_sites_solution_primary heavy
_atom_sites_solution_secondary difmap
_audit_creation_method SHELXL-97
_cell_angle_alpha 90.00
_cell_angle_beta 107.742(3)
_cell_angle_gamma 90.00
_cell_formula_units_Z 4
_cell_length_a 8.1446(3)
_cell_length_b 18.5721(6)
_cell_length_c 14.4284(7)
_cell_measurement_reflns_used 14336
_cell_measurement_temperature 150(2)
_cell_measurement_theta_max 27.45
_cell_measurement_theta_min 1.84
_cell_volume 2078.67(15)
_computing_cell_refinement Peakref
_computing_data_collection 'Nonius COLLECT'
_computing_data_reduction 'EvalCCD, Sadabs'
_computing_structure_refinement 'SHELXL-97 (Sheldrick, 1997)'
_computing_structure_solution 'DIRDIF-99 (Beurskens et al., 1999)'
_diffrn_ambient_temperature 150(2)
_diffrn_measured_fraction_theta_full 0.994
_diffrn_measured_fraction_theta_max 0.994
_diffrn_measurement_device_type 'Nonius KappaCCD'
_diffrn_measurement_method '\f and \w scans'
_diffrn_radiation_monochromator graphite
_diffrn_radiation_source 'rotating anode'
_diffrn_radiation_type MoK\a
_diffrn_radiation_wavelength 0.71073
_diffrn_reflns_av_R_equivalents 0.0492
_diffrn_reflns_av_sigmaI/netI 0.0329
_diffrn_reflns_limit_h_max 10
_diffrn_reflns_limit_h_min -10
_diffrn_reflns_limit_k_max 24
_diffrn_reflns_limit_k_min -24
_diffrn_reflns_limit_l_max 14
_diffrn_reflns_limit_l_min -18
_diffrn_reflns_number 27152
_diffrn_reflns_theta_full 27.50
_diffrn_reflns_theta_max 27.50
_diffrn_reflns_theta_min 1.84
_exptl_absorpt_coefficient_mu 1.997
_exptl_absorpt_correction_T_max 0.7449
_exptl_absorpt_correction_T_min 0.4144
_exptl_absorpt_correction_type multi-scan
_exptl_crystal_colour red
_exptl_crystal_density_diffrn 1.429
_exptl_crystal_density_method 'not measured'
_exptl_crystal_description block
_exptl_crystal_F_000 920
_exptl_crystal_size_max 0.42
_exptl_crystal_size_mid 0.27
_exptl_crystal_size_min 0.15
_refine_diff_density_max 0.696
_refine_diff_density_min -0.661
_refine_diff_density_rms 0.068
_refine_ls_extinction_method none
_refine_ls_goodness_of_fit_ref 1.047
_refine_ls_hydrogen_treatment mixed
_refine_ls_matrix_type full
_refine_ls_number_parameters 269
_refine_ls_number_reflns 4756
_refine_ls_number_restraints 0
_refine_ls_restrained_S_all 1.047
_refine_ls_R_factor_all 0.0545
_refine_ls_R_factor_gt 0.0374
_refine_ls_shift/su_max 0.001
_refine_ls_shift/su_mean 0.000
_refine_ls_structure_factor_coef Fsqd
_refine_ls_weighting_details 'calc w=1/[\s^2^(Fo^2^)+(0.0457P)^2^+1.1587P] where P=(Fo^2^+2Fc^2^)/3'
_refine_ls_weighting_scheme calc
_refine_ls_wR_factor_gt 0.0871
_refine_ls_wR_factor_ref 0.0946
_reflns_number_gt 3791
_reflns_number_total 4756
_reflns_threshold_expression I>2\s(I)
_cod_data_source_file b715197g.txt
_cod_data_source_block s3808a
_cod_original_cell_volume 2078.68(14)
_cod_original_sg_symbol_H-M 'P 21/c'
_cod_database_code 7006325

loop_
_symmetry_equiv_pos_as_xyz
'x, y, z'
'-x, y+1/2, -z+1/2'
'-x, -y, -z'
'x, -y-1/2, z-1/2'

loop_
_atom_site_label
_atom_site_type_symbol
_atom_site_fract_x
_atom_site_fract_y
_atom_site_fract_z
_atom_site_U_iso_or_equiv
_atom_site_adp_type
_atom_site_occupancy
_atom_site_symmetry_multiplicity
_atom_site_calc_flag
_atom_site_refinement_flags
_atom_site_disorder_assembly
_atom_site_disorder_group
O1 O 0.70381(18) 0.86073(8) 0.24725(11) 0.0252(3) Uani 1 1 d . . .
O2 O 0.1106(2) 0.71822(9) 0.37795(14) 0.0338(4) Uani 1 1 d . . .
H2 H 0.043(4) 0.7096(17) 0.323(2) 0.052(9) Uiso 1 1 d . . .
C1 C 0.8364(3) 0.89535(12) 0.22766(17) 0.0260(4) Uani 1 1 d . . .
C2 C 0.9827(3) 0.91347(12) 0.29979(16) 0.0264(5) Uani 1 1 d . . .
C3 C 0.9926(2) 0.89634(11) 0.39731(16) 0.0235(4) Uani 1 1 d . . .
C4 C 0.8567(3) 0.85813(12) 0.41372(16) 0.0239(4) Uani 1 1 d . . .
H4 H 0.8644 0.8435 0.4780 0.029 Uiso 1 1 calc R . .
C5 C 0.7116(3) 0.84124(11) 0.33838(16) 0.0231(4) Uani 1 1 d . . .
C6 C 0.8005(3) 0.90997(12) 0.12225(17) 0.0281(5) Uani 1 1 d . . .
C7 C 0.7637(3) 0.97993(12) 0.08669(17) 0.0297(5) Uani 1 1 d . . .
C8 C 0.7369(3) 0.99235(14) -0.01304(18) 0.0339(5) Uani 1 1 d . . .
C9 C 0.7525(3) 0.93485(15) -0.07197(18) 0.0385(6) Uani 1 1 d . . .
H9 H 0.7372 0.9434 -0.1390 0.046 Uiso 1 1 calc R . .
C10 C 0.7895(3) 0.86596(15) -0.03584(19) 0.0416(6) Uani 1 1 d . . .
H10 H 0.7992 0.8278 -0.0778 0.050 Uiso 1 1 calc R . .
C11 C 0.8126(3) 0.85250(14) 0.06210(18) 0.0359(5) Uani 1 1 d . . .
H11 H 0.8362 0.8052 0.0877 0.043 Uiso 1 1 calc R . .
C12 C 0.7506(4) 1.04151(14) 0.1520(2) 0.0408(6) Uani 1 1 d . . .
H12A H 0.7619 1.0231 0.2173 0.061 Uiso 1 1 calc R . .
H12B H 0.6385 1.0652 0.1256 0.061 Uiso 1 1 calc R . .
H12C H 0.8429 1.0762 0.1555 0.061 Uiso 1 1 calc R . .
C13 C 0.6938(4) 1.06643(15) -0.0551(2) 0.0460(7) Uani 1 1 d . . .
H13A H 0.7943 1.0979 -0.0305 0.069 Uiso 1 1 calc R . .
H13B H 0.5970 1.0859 -0.0360 0.069 Uiso 1 1 calc R . .
H13C H 0.6619 1.0639 -0.1262 0.069 Uiso 1 1 calc R . .
C14 C 1.1276(3) 0.94831(14) 0.27089(18) 0.0333(5) Uani 1 1 d . . .
H14A H 1.1228 0.9325 0.2053 0.050 Uiso 1 1 calc R . .
H14B H 1.2384 0.9342 0.3170 0.050 Uiso 1 1 calc R . .
H14C H 1.1154 1.0008 0.2716 0.050 Uiso 1 1 calc R . .
C15 C 1.1405(2) 0.91705(11) 0.48088(16) 0.0243(4) Uani 1 1 d . . .
C16 C 1.2022(3) 0.86969(13) 0.55937(17) 0.0317(5) Uani 1 1 d . . .
H16 H 1.1446 0.8253 0.5602 0.038 Uiso 1 1 calc R . .
C17 C 1.3467(3) 0.88727(15) 0.63560(19) 0.0385(6) Uani 1 1 d . . .
H17 H 1.3902 0.8542 0.6875 0.046 Uiso 1 1 calc R . .
C18 C 1.4280(3) 0.95246(14) 0.63674(18) 0.0363(6) Uani 1 1 d . . .
H18 H 1.5280 0.9640 0.6889 0.044 Uiso 1 1 calc R . .
C19 C 1.3643(3) 1.00090(13) 0.56221(18) 0.0315(5) Uani 1 1 d . . .
H19 H 1.4186 1.0464 0.5642 0.038 Uiso 1 1 calc R . .
C20 C 1.2216(3) 0.98377(12) 0.48441(17) 0.0282(5) Uani 1 1 d . . .
H20 H 1.1786 1.0175 0.4332 0.034 Uiso 1 1 calc R . .
C21 C 0.5553(3) 0.80733(11) 0.34554(16) 0.0226(4) Uani 1 1 d . . .
C22 C 0.4161(3) 0.79290(12) 0.26365(16) 0.0273(5) Uani 1 1 d . . .
H22 H 0.4247 0.8037 0.2009 0.033 Uiso 1 1 calc R . .
C23 C 0.2656(3) 0.76318(12) 0.27184(16) 0.0281(5) Uani 1 1 d . . .
H23 H 0.1710 0.7544 0.2153 0.034 Uiso 1 1 calc R . .
C24 C 0.2533(3) 0.74615(11) 0.36399(16) 0.0256(5) Uani 1 1 d . . .
C25 C 0.3928(3) 0.75914(13) 0.44603(17) 0.0300(5) Uani 1 1 d . . .
H25 H 0.3857 0.7467 0.5085 0.036 Uiso 1 1 calc R . .
C26 C 0.5414(3) 0.78993(12) 0.43761(16) 0.0281(5) Uani 1 1 d . . .
H26 H 0.6350 0.7994 0.4944 0.034 Uiso 1 1 calc R . .
Br1 Br -0.16427(3) 0.664652(14) 0.186161(18) 0.03893(10) Uani 1 1 d . . .

loop_
_atom_site_aniso_label
_atom_site_aniso_U_11
_atom_site_aniso_U_22
_atom_site_aniso_U_33
_atom_site_aniso_U_23
_atom_site_aniso_U_13
_atom_site_aniso_U_12
O1 0.0237(7) 0.0293(8) 0.0246(8) 0.0014(6) 0.0104(6) -0.0044(6)
O2 0.0271(8) 0.0423(10) 0.0363(10) -0.0051(8) 0.0159(7) -0.0112(7)
C1 0.0268(10) 0.0255(11) 0.0306(12) 0.0003(9) 0.0158(9) -0.0012(8)
C2 0.0245(10) 0.0267(11) 0.0315(12) -0.0003(9) 0.0138(9) -0.0020(8)
C3 0.0203(9) 0.0231(10) 0.0290(12) -0.0014(9) 0.0101(8) 0.0023(8)
C4 0.0215(9) 0.0266(10) 0.0252(11) 0.0022(9) 0.0096(8) 0.0006(8)
C5 0.0238(9) 0.0221(10) 0.0255(11) 0.0000(8) 0.0109(8) 0.0016(8)
C6 0.0261(10) 0.0327(12) 0.0275(12) -0.0002(9) 0.0113(9) -0.0054(9)
C7 0.0259(10) 0.0341(12) 0.0324(13) 0.0005(10) 0.0137(9) -0.0047(9)
C8 0.0293(11) 0.0411(13) 0.0343(13) 0.0062(11) 0.0143(10) -0.0050(10)
C9 0.0394(13) 0.0507(16) 0.0281(13) 0.0036(11) 0.0144(10) -0.0073(11)
C10 0.0503(15) 0.0454(15) 0.0333(14) -0.0068(12) 0.0189(12) -0.0077(12)
C11 0.0429(13) 0.0342(13) 0.0332(14) -0.0024(10) 0.0153(11) -0.0057(10)
C12 0.0481(15) 0.0353(14) 0.0424(15) -0.0007(12) 0.0191(12) 0.0014(11)
C13 0.0455(15) 0.0501(16) 0.0462(16) 0.0161(13) 0.0195(12) 0.0015(12)
C14 0.0283(11) 0.0433(14) 0.0330(13) -0.0013(11) 0.0164(10) -0.0101(10)
C15 0.0195(9) 0.0287(11) 0.0285(12) -0.0038(9) 0.0128(8) 0.0012(8)
C16 0.0260(10) 0.0339(12) 0.0358(13) 0.0019(10) 0.0102(9) -0.0042(9)
C17 0.0308(12) 0.0476(15) 0.0346(14) 0.0058(12) 0.0060(10) -0.0021(11)
C18 0.0225(10) 0.0516(15) 0.0345(14) -0.0062(12) 0.0082(9) -0.0046(10)
C19 0.0244(10) 0.0341(12) 0.0410(14) -0.0119(11) 0.0173(9) -0.0052(9)
C20 0.0237(10) 0.0309(12) 0.0339(13) -0.0025(10) 0.0148(9) 0.0011(8)
C21 0.0220(9) 0.0216(10) 0.0259(11) 0.0006(9) 0.0101(8) 0.0003(8)
C22 0.0286(10) 0.0305(12) 0.0242(12) 0.0000(9) 0.0100(9) -0.0049(9)
C23 0.0242(10) 0.0328(12) 0.0264(12) -0.0025(9) 0.0065(8) -0.0041(9)
C24 0.0243(10) 0.0236(10) 0.0331(12) -0.0033(9) 0.0151(9) -0.0024(8)
C25 0.0306(11) 0.0371(13) 0.0260(12) -0.0005(10) 0.0143(9) -0.0047(9)
C26 0.0243(10) 0.0354(12) 0.0251(12) -0.0007(9) 0.0082(8) -0.0044(9)
Br1 0.03023(13) 0.04714(16) 0.03364(15) 0.00879(11) 0.00113(10) -0.00791(10)

loop_
_atom_type_symbol
_atom_type_description
_atom_type_scat_dispersion_real
_atom_type_scat_dispersion_imag
_atom_type_scat_source
C C 0.0033 0.0016 'International Tables Vol C Tables 4.2.6.8 and 6.1.1.4'
H H 0.0000 0.0000 'International Tables Vol C Tables 4.2.6.8 and 6.1.1.4'
Br Br -0.2901 2.4595 'International Tables Vol C Tables 4.2.6.8 and 6.1.1.4'
O O 0.0106 0.0060 'International Tables Vol C Tables 4.2.6.8 and 6.1.1.4'

loop_
_geom_angle_atom_site_label_1
_geom_angle_atom_site_label_2
_geom_angle_atom_site_label_3
_geom_angle
_geom_angle_site_symmetry_1
_geom_angle_site_symmetry_3
_geom_angle_publ_flag
C5 O1 C1 121.76(17) . . ?
C24 O2 H2 107(2) . . ?
O1 C1 C2 121.5(2) . . ?
O1 C1 C6 112.30(18) . . ?
C2 C1 C6 126.17(19) . . ?
C1 C2 C3 118.26(19) . . ?
C1 C2 C14 118.0(2) . . ?
C3 C2 C14 123.74(19) . . ?
C4 C3 C2 118.26(19) . . ?
C4 C3 C15 119.2(2) . . ?
C2 C3 C15 122.57(18) . . ?
C5 C4 C3 121.1(2) . . ?
C5 C4 H4 119.4 . . ?
C3 C4 H4 119.4 . . ?
O1 C5 C4 118.95(18) . . ?
O1 C5 C21 113.86(18) . . ?
C4 C5 C21 127.1(2) . . ?
C7 C6 C11 122.0(2) . . ?
C7 C6 C1 120.0(2) . . ?
C11 C6 C1 117.9(2) . . ?
C6 C7 C8 118.5(2) . . ?
C6 C7 C12 121.7(2) . . ?
C8 C7 C12 119.8(2) . . ?
C9 C8 C7 118.9(2) . . ?
C9 C8 C13 120.6(2) . . ?
C7 C8 C13 120.5(2) . . ?
C10 C9 C8 122.0(2) . . ?
C10 C9 H9 119.0 . . ?
C8 C9 H9 119.0 . . ?
C9 C10 C11 119.8(2) . . ?
C9 C10 H10 120.1 . . ?
C11 C10 H10 120.1 . . ?
C10 C11 C6 118.7(2) . . ?
C10 C11 H11 120.6 . . ?
C6 C11 H11 120.6 . . ?
C7 C12 H12A 109.5 . . ?
C7 C12 H12B 109.5 . . ?
H12A C12 H12B 109.5 . . ?
C7 C12 H12C 109.5 . . ?
H12A C12 H12C 109.5 . . ?
H12B C12 H12C 109.5 . . ?
C8 C13 H13A 109.5 . . ?
C8 C13 H13B 109.5 . . ?
H13A C13 H13B 109.5 . . ?
C8 C13 H13C 109.5 . . ?
H13A C13 H13C 109.5 . . ?
H13B C13 H13C 109.5 . . ?
C2 C14 H14A 109.5 . . ?
C2 C14 H14B 109.5 . . ?
H14A C14 H14B 109.5 . . ?
C2 C14 H14C 109.5 . . ?
H14A C14 H14C 109.5 . . ?
H14B C14 H14C 109.5 . . ?
C20 C15 C16 118.6(2) . . ?
C20 C15 C3 121.4(2) . . ?
C16 C15 C3 120.04(19) . . ?
C17 C16 C15 120.2(2) . . ?
C17 C16 H16 119.9 . . ?
C15 C16 H16 119.9 . . ?
C18 C17 C16 120.4(2) . . ?
C18 C17 H17 119.8 . . ?
C16 C17 H17 119.8 . . ?
C19 C18 C17 120.0(2) . . ?
C19 C18 H18 120.0 . . ?
C17 C18 H18 120.0 . . ?
C18 C19 C20 120.4(2) . . ?
C18 C19 H19 119.8 . . ?
C20 C19 H19 119.8 . . ?
C19 C20 C15 120.2(2) . . ?
C19 C20 H20 119.9 . . ?
C15 C20 H20 119.9 . . ?
C22 C21 C26 118.62(19) . . ?
C22 C21 C5 121.9(2) . . ?
C26 C21 C5 119.48(19) . . ?
C23 C22 C21 121.3(2) . . ?
C23 C22 H22 119.4 . . ?
C21 C22 H22 119.4 . . ?
C22 C23 C24 119.6(2) . . ?
C22 C23 H23 120.2 . . ?
C24 C23 H23 120.2 . . ?
O2 C24 C25 117.4(2) . . ?
O2 C24 C23 123.0(2) . . ?
C25 C24 C23 119.57(19) . . ?
C26 C25 C24 120.6(2) . . ?
C26 C25 H25 119.7 . . ?
C24 C25 H25 119.7 . . ?
C25 C26 C21 120.3(2) . . ?
C25 C26 H26 119.8 . . ?
C21 C26 H26 119.8 . . ?

loop_
_geom_bond_atom_site_label_1
_geom_bond_atom_site_label_2
_geom_bond_distance
_geom_bond_site_symmetry_2
_geom_bond_publ_flag
O1 C5 1.346(3) . ?
O1 C1 1.358(2) . ?
O2 C24 1.343(3) . ?
O2 H2 0.83(3) . ?
C1 C2 1.364(3) . ?
C1 C6 1.484(3) . ?
C2 C3 1.420(3) . ?
C2 C14 1.512(3) . ?
C3 C4 1.395(3) . ?
C3 C15 1.472(3) . ?
C4 C5 1.376(3) . ?
C4 H4 0.9500 . ?
C5 C21 1.452(3) . ?
C6 C7 1.396(3) . ?
C6 C11 1.398(3) . ?
C7 C8 1.407(3) . ?
C7 C12 1.506(3) . ?
C8 C9 1.395(4) . ?
C8 C13 1.501(4) . ?
C9 C10 1.380(4) . ?
C9 H9 0.9500 . ?
C10 C11 1.390(4) . ?
C10 H10 0.9500 . ?
C11 H11 0.9500 . ?
C12 H12A 0.9800 . ?
C12 H12B 0.9800 . ?
C12 H12C 0.9800 . ?
C13 H13A 0.9800 . ?
C13 H13B 0.9800 . ?
C13 H13C 0.9800 . ?
C14 H14A 0.9800 . ?
C14 H14B 0.9800 . ?
C14 H14C 0.9800 . ?
C15 C20 1.398(3) . ?
C15 C16 1.401(3) . ?
C16 C17 1.383(3) . ?
C16 H16 0.9500 . ?
C17 C18 1.378(4) . ?
C17 H17 0.9500 . ?
C18 C19 1.377(4) . ?
C18 H18 0.9500 . ?
C19 C20 1.385(3) . ?
C19 H19 0.9500 . ?
C20 H20 0.9500 . ?
C21 C22 1.392(3) . ?
C21 C26 1.405(3) . ?
C22 C23 1.382(3) . ?
C22 H22 0.9500 . ?
C23 C24 1.400(3) . ?
C23 H23 0.9500 . ?
C24 C25 1.390(3) . ?
C25 C26 1.377(3) . ?
C25 H25 0.9500 . ?
C26 H26 0.9500 . ?

loop_
_geom_hbond_atom_site_label_D
_geom_hbond_atom_site_label_H
_geom_hbond_atom_site_label_A
_geom_hbond_distance_DH
_geom_hbond_distance_HA
_geom_hbond_distance_DA
_geom_hbond_angle_DHA
_geom_hbond_site_symmetry_A
O2 H2 Br1 0.83(3) 2.33(3) 3.1438(18) 168(3) .

loop_
_geom_torsion_atom_site_label_1
_geom_torsion_atom_site_label_2
_geom_torsion_atom_site_label_3
_geom_torsion_atom_site_label_4
_geom_torsion
_geom_torsion_site_symmetry_1
_geom_torsion_site_symmetry_2
_geom_torsion_site_symmetry_3
_geom_torsion_site_symmetry_4
_geom_torsion_publ_flag
C5 O1 C1 C2 -1.4(3) . . . . ?
C5 O1 C1 C6 178.74(18) . . . . ?
O1 C1 C2 C3 -1.1(3) . . . . ?
C6 C1 C2 C3 178.7(2) . . . . ?
O1 C1 C2 C14 176.8(2) . . . . ?
C6 C1 C2 C14 -3.4(3) . . . . ?
C1 C2 C3 C4 3.7(3) . . . . ?
C14 C2 C3 C4 -174.0(2) . . . . ?
C1 C2 C3 C15 -176.6(2) . . . . ?
C14 C2 C3 C15 5.7(3) . . . . ?
C2 C3 C4 C5 -4.0(3) . . . . ?
C15 C3 C4 C5 176.28(19) . . . . ?
C1 O1 C5 C4 1.2(3) . . . . ?
C1 O1 C5 C21 177.74(18) . . . . ?
C3 C4 C5 O1 1.5(3) . . . . ?
C3 C4 C5 C21 -174.5(2) . . . . ?
O1 C1 C6 C7 106.8(2) . . . . ?
C2 C1 C6 C7 -73.0(3) . . . . ?
O1 C1 C6 C11 -75.9(3) . . . . ?
C2 C1 C6 C11 104.2(3) . . . . ?
C11 C6 C7 C8 0.5(3) . . . . ?
C1 C6 C7 C8 177.57(19) . . . . ?
C11 C6 C7 C12 179.9(2) . . . . ?
C1 C6 C7 C12 -3.0(3) . . . . ?
C6 C7 C8 C9 -1.6(3) . . . . ?
C12 C7 C8 C9 178.9(2) . . . . ?
C6 C7 C8 C13 178.9(2) . . . . ?
C12 C7 C8 C13 -0.6(3) . . . . ?
C7 C8 C9 C10 1.5(4) . . . . ?
C13 C8 C9 C10 -179.0(2) . . . . ?
C8 C9 C10 C11 -0.1(4) . . . . ?
C9 C10 C11 C6 -1.1(4) . . . . ?
C7 C6 C11 C10 0.9(4) . . . . ?
C1 C6 C11 C10 -176.3(2) . . . . ?
C4 C3 C15 C20 -141.3(2) . . . . ?
C2 C3 C15 C20 39.0(3) . . . . ?
C4 C3 C15 C16 38.3(3) . . . . ?
C2 C3 C15 C16 -141.4(2) . . . . ?
C20 C15 C16 C17 -3.8(3) . . . . ?
C3 C15 C16 C17 176.5(2) . . . . ?
C15 C16 C17 C18 2.2(4) . . . . ?
C16 C17 C18 C19 0.7(4) . . . . ?
C17 C18 C19 C20 -1.9(4) . . . . ?
C18 C19 C20 C15 0.1(3) . . . . ?
C16 C15 C20 C19 2.7(3) . . . . ?
C3 C15 C20 C19 -177.68(19) . . . . ?
O1 C5 C21 C22 3.8(3) . . . . ?
C4 C5 C21 C22 179.9(2) . . . . ?
O1 C5 C21 C26 -174.71(19) . . . . ?
C4 C5 C21 C26 1.5(3) . . . . ?
C26 C21 C22 C23 1.1(3) . . . . ?
C5 C21 C22 C23 -177.4(2) . . . . ?
C21 C22 C23 C24 -1.0(3) . . . . ?
C22 C23 C24 O2 178.9(2) . . . . ?
C22 C23 C24 C25 -0.2(3) . . . . ?
O2 C24 C25 C26 -177.8(2) . . . . ?
C23 C24 C25 C26 1.3(3) . . . . ?
C24 C25 C26 C21 -1.3(3) . . . . ?
C22 C21 C26 C25 0.1(3) . . . . ?
C5 C21 C26 C25 178.6(2) . . . . ?

loop_
_cod_related_entry_id
_cod_related_entry_database
_cod_related_entry_code
1 ChemSpider 21431088
